data_4318023
loop_
_publ_author_name
'Paul V. Bernhardt'
'Elizabeth J. Hayes'

_publ_section_title
;
 Crown Ether Appended Cyclam Receptors for Cationic Guests
;
_journal_name_full 'Inorganic Chemistry'
_journal_page_first 2892
_journal_page_last 2902
_journal_paper_doi 10.1021/ic011232h
_journal_volume 41
_journal_year 2002
_chemical_compound_source 'synthesis as described'
_chemical_formula_moiety 'C27 H50 Cl3 Co1 N6 O17'
_chemical_formula_structural 'CO C27 N6 H50 O17 CL3'
_chemical_formula_sum 'C27 H53 Cl4 Co N6 O22'
_chemical_formula_weight 1014.48
_chemical_name_systematic
;
   ?
;
_space_group_IT_number 14
_symmetry_cell_setting monoclinic
_symmetry_Int_Tables_number 14
_symmetry_space_group_name_Hall '-P 2yn'
_symmetry_space_group_name_H-M 'P 1 21/n 1'
_atom_sites_solution_hydrogens geom
_atom_sites_solution_primary Patterson
_atom_sites_solution_secondary difmap
_audit_conform_dict_location ftp://ftp.iucr.org/cifdics/cif_core.dic
_audit_conform_dict_name cif_core.dic
_audit_conform_dict_version 2.1
_audit_creation_date 2001-10-03T14:50:14-00:00
_audit_creation_method 'WinGX routine CIF_UPDATE'
_cell_angle_alpha 90
_cell_angle_beta 97.360(10)
_cell_angle_gamma 90
_cell_formula_units_Z 4
_cell_length_a 11.580(3)
_cell_length_b 14.6040(10)
_cell_length_c 25.965(7)
_cell_measurement_reflns_used 25
_cell_measurement_temperature 293(2)
_cell_measurement_theta_max 14
_cell_measurement_theta_min 10
_cell_measurement_wavelength 0.71073
_cell_volume 4354.9(17)
_computing_cell_refinement 'CAD4 Express (Enraf Nonius, 1994)'
_computing_data_collection 'CAD4 Express (Enraf Nonius, 1994)'
_computing_data_reduction 'XCAD4 (Harms & Wocadlo, 1995)'
_computing_molecular_graphics 'Ortep-3 for Windows (Farrugia, 1997)'
_computing_publication_material 'WinGX publication routines (Farrugia, 1999)'
_computing_structure_refinement 'SHELXL-97 (Sheldrick, 1997)'
_diffrn_ambient_temperature 293(2)
_diffrn_detector 'scintillation LiI'
_diffrn_detector_dtime 1.195
_diffrn_measured_fraction_theta_full 0.797
_diffrn_measured_fraction_theta_max 0.797
_diffrn_measurement_device '\k-geometry diffractometer'
_diffrn_measurement_device_type 'Enraf Nonius CAD4'
_diffrn_measurement_method 'non-profiled omega/2theta scans'
_diffrn_orient_matrix_type
;
    x-axis points to radiation source
    the matrix is specified in reciprocal space
;
_diffrn_orient_matrix_UB_11 0.02393
_diffrn_orient_matrix_UB_12 -0.6158E-2
_diffrn_orient_matrix_UB_13 0.38232E-1
_diffrn_orient_matrix_UB_21 0.83613E-1
_diffrn_orient_matrix_UB_22 -0.1345E-2
_diffrn_orient_matrix_UB_23 -0.5913E-2
_diffrn_orient_matrix_UB_31 0.3786E-2
_diffrn_orient_matrix_UB_32 0.68201E-1
_diffrn_orient_matrix_UB_33 0.00334
_diffrn_radiation_monochromator graphite
_diffrn_radiation_probe x-ray
_diffrn_radiation_type MoK\a
_diffrn_radiation_wavelength 0.71073
_diffrn_reflns_av_R_equivalents 0.1646
_diffrn_reflns_av_unetI/netI 0.7732
_diffrn_reflns_limit_h_max 13
_diffrn_reflns_limit_h_min 0
_diffrn_reflns_limit_k_max 17
_diffrn_reflns_limit_k_min 0
_diffrn_reflns_limit_l_max 21
_diffrn_reflns_limit_l_min -21
_diffrn_reflns_number 6390
_diffrn_reflns_theta_full 24.97
_diffrn_reflns_theta_max 24.97
_diffrn_reflns_theta_min 1.58
_diffrn_source 'Enraf Nonius FR590'
_diffrn_standards_decay_% 7
_diffrn_standards_interval_time 120
_diffrn_standards_number 3
_exptl_absorpt_coefficient_mu 0.725
_exptl_crystal_colour orange
_exptl_crystal_density_diffrn 1.547
_exptl_crystal_density_method 'not measured'
_exptl_crystal_description prism
_exptl_crystal_F_000 2112
_exptl_crystal_size_max 0.5
_exptl_crystal_size_mid 0.2
_exptl_crystal_size_min 0.1
_refine_diff_density_max 1.423
_refine_diff_density_min -1.672
_refine_diff_density_rms 0.187
_refine_ls_extinction_method none
_refine_ls_goodness_of_fit_ref 0.989
_refine_ls_hydrogen_treatment constr
_refine_ls_matrix_type full
_refine_ls_number_parameters 303
_refine_ls_number_reflns 6098
_refine_ls_number_restraints 40
_refine_ls_restrained_S_all 0.991
_refine_ls_R_factor_all 0.4982
_refine_ls_R_factor_gt 0.1556
_refine_ls_shift/su_max 0.006
_refine_ls_shift/su_mean 0
_refine_ls_structure_factor_coef Fsqd
_refine_ls_weighting_details 'calc w=1/[\s^2^(Fo^2^)+(0.2000P)^2^+0.0000P] where P=(Fo^2^+2Fc^2^)/3'
_refine_ls_weighting_scheme calc
_refine_ls_wR_factor_gt 0.3639
_refine_ls_wR_factor_ref 0.5216
_reflns_number_gt 1092
_reflns_number_total 6098
_reflns_threshold_expression >2sigma(I)
_cod_data_source_file ic011232h_3.cif
_cod_data_source_block eh24092
_cod_original_sg_symbol_H-M 'P 21/n'
_cod_database_code 4318023
_diffrn_standards_decay_corr_max 1.288
_diffrn_standards_decay_corr_min 0.845

loop_
_symmetry_equiv_pos_as_xyz
'x, y, z'
'-x+1/2, y+1/2, -z+1/2'
'-x, -y, -z'
'x-1/2, -y-1/2, z-1/2'

loop_
_atom_site_label
_atom_site_type_symbol
_atom_site_fract_x
_atom_site_fract_y
_atom_site_fract_z
_atom_site_U_iso_or_equiv
_atom_site_adp_type
_atom_site_occupancy
_atom_site_symmetry_multiplicity
_atom_site_calc_flag
_atom_site_refinement_flags
_atom_site_disorder_assembly
_atom_site_disorder_group
Co1 Co 0.0693(3) 0.1029(3) 0.07317(15) 0.0268(11) Uani 1 1 d . . .
N1 N -0.046(2) 0.1422(15) 0.1120(9) 0.034(7) Uiso 1 1 d . . .
H1 H -0.1099 0.1536 0.0885 0.041 Uiso 1 1 calc R . .
N2 N 0.0293(17) -0.0245(13) 0.0903(8) 0.017(6) Uiso 1 1 d . . .
H2 H 0.0156 -0.0572 0.0603 0.02 Uiso 1 1 calc R . .
N3 N 0.1841(18) 0.0537(15) 0.0341(8) 0.025(6) Uiso 1 1 d . . .
H3 H 0.1492 0.0112 0.0116 0.03 Uiso 1 1 calc R . .
N4 N 0.1228(16) 0.2251(13) 0.0546(7) 0.015(5) Uiso 1 1 d . . .
H4 H 0.0732 0.2414 0.026 0.017 Uiso 1 1 calc R . .
N5 N 0.1858(17) 0.0917(14) 0.1314(8) 0.022(6) Uiso 1 1 d . . .
H5C H 0.2404 0.1355 0.1313 0.027 Uiso 1 1 calc R . .
H5D H 0.1548 0.0945 0.1614 0.027 Uiso 1 1 calc R . .
N6 N -0.094(2) 0.3211(15) 0.0682(8) 0.036(7) Uiso 1 1 d . . .
H6C H -0.0923 0.2718 0.0475 0.043 Uiso 1 1 calc R . .
H6D H -0.1619 0.3199 0.0816 0.043 Uiso 1 1 calc R . .
C1 C -0.079(2) -0.0192(18) 0.1139(10) 0.027(8) Uiso 1 1 d . . .
H1A H -0.0852 -0.0724 0.1357 0.032 Uiso 1 1 calc R . .
H1B H -0.1449 -0.0193 0.0869 0.032 Uiso 1 1 calc R . .
C2 C -0.081(3) 0.0651(19) 0.1454(11) 0.039(9) Uiso 1 1 d . . .
H2A H -0.0259 0.0601 0.1769 0.047 Uiso 1 1 calc R . .
H2B H -0.1577 0.0755 0.155 0.047 Uiso 1 1 calc R . .
C3 C -0.026(3) 0.2278(18) 0.1439(10) 0.033(8) Uiso 1 1 d . . .
H3A H 0.0372 0.2173 0.1714 0.04 Uiso 1 1 calc R . .
H3B H -0.0956 0.2408 0.16 0.04 Uiso 1 1 calc R . .
C4 C 0.004(2) 0.3144(18) 0.1113(10) 0.023(7) Uiso 1 1 d . . .
C5 C 0.116(2) 0.2983(19) 0.0904(11) 0.032(8) Uiso 1 1 d . . .
H5A H 0.1359 0.3543 0.0736 0.038 Uiso 1 1 calc R . .
H5B H 0.1751 0.2881 0.1197 0.038 Uiso 1 1 calc R . .
C6 C 0.233(2) 0.2104(18) 0.0353(10) 0.027(8) Uiso 1 1 d . . .
H6A H 0.2944 0.2048 0.0644 0.032 Uiso 1 1 calc R . .
H6B H 0.2512 0.2629 0.0148 0.032 Uiso 1 1 calc R . .
C7 C 0.231(3) 0.128(2) 0.0034(13) 0.061(11) Uiso 1 1 d . . .
H7A H 0.3084 0.1123 -0.0041 0.073 Uiso 1 1 calc R . .
H7B H 0.1809 0.1365 -0.0292 0.073 Uiso 1 1 calc R . .
C8 C 0.278(3) 0.006(2) 0.0715(11) 0.039(8) Uiso 1 1 d . . .
H8A H 0.2935 -0.0548 0.0585 0.046 Uiso 1 1 calc R . .
H8B H 0.3499 0.0406 0.0747 0.046 Uiso 1 1 calc R . .
C9 C 0.236(3) -0.002(2) 0.1233(11) 0.035(8) Uiso 1 1 d . . .
C10 C 0.131(2) -0.0667(18) 0.1239(10) 0.026(7) Uiso 1 1 d . . .
H10A H 0.1481 -0.1265 0.1106 0.031 Uiso 1 1 calc R . .
H10B H 0.1123 -0.0742 0.1591 0.031 Uiso 1 1 calc R . .
C11 C 0.012(3) 0.394(2) 0.1512(11) 0.053(9) Uiso 1 1 d . . .
H11B H -0.0613 0.4022 0.1637 0.08 Uiso 1 1 calc R . .
H11A H 0.0337 0.4493 0.1348 0.08 Uiso 1 1 calc R . .
H11C H 0.0707 0.3795 0.1798 0.08 Uiso 1 1 calc R . .
C12 C 0.342(3) -0.032(2) 0.1624(11) 0.045(9) Uiso 1 1 d . . .
H12A H 0.4051 0.0102 0.1612 0.067 Uiso 1 1 calc R . .
H12B H 0.3671 -0.0923 0.1532 0.067 Uiso 1 1 calc R . .
H12C H 0.3209 -0.0338 0.1969 0.067 Uiso 1 1 calc R . .
C13 C -0.091(2) 0.4026(19) 0.0369(10) 0.030(7) Uiso 1 1 d . . .
H13A H -0.0337 0.3954 0.013 0.036 Uiso 1 1 calc R . .
H13B H -0.0685 0.4549 0.0591 0.036 Uiso 1 1 calc R . .
C14 C -0.209(2) 0.4182(17) 0.0073(10) 0.022(7) Uiso 1 1 d . . .
C15 C -0.247(2) 0.507(2) 0.0011(11) 0.034(8) Uiso 1 1 d . . .
H15 H -0.1994 0.5535 0.0168 0.04 Uiso 1 1 calc R . .
C16 C -0.355(3) 0.532(2) -0.0282(11) 0.038(9) Uiso 1 1 d . . .
H16 H -0.3818 0.5917 -0.0311 0.046 Uiso 1 1 calc R . .
C17 C -0.413(3) 0.462(3) -0.0511(14) 0.058(11) Uiso 1 1 d . . .
C18 C -0.376(3) 0.370(2) -0.0457(13) 0.049(10) Uiso 1 1 d . . .
C19 C -0.273(2) 0.348(2) -0.0184(10) 0.031(8) Uiso 1 1 d . . .
H19 H -0.2461 0.2881 -0.0169 0.037 Uiso 1 1 calc R . .
C20 C -0.557(3) 0.560(2) -0.0954(14) 0.068(12) Uiso 1 1 d . . .
H20A H -0.4962 0.5929 -0.1102 0.081 Uiso 1 1 calc R . .
H20B H -0.5732 0.5921 -0.0645 0.081 Uiso 1 1 calc R . .
C21 C -0.667(3) 0.555(2) -0.1349(13) 0.047(9) Uiso 1 1 d . . .
H21A H -0.7225 0.5142 -0.1216 0.056 Uiso 1 1 calc R . .
H21B H -0.7018 0.6152 -0.1387 0.056 Uiso 1 1 calc R . .
C22 C -0.694(4) 0.453(3) -0.2074(18) 0.102(16) Uiso 1 1 d . . .
H22A H -0.6957 0.466 -0.2442 0.122 Uiso 1 1 calc R . .
H22B H -0.7742 0.4507 -0.2004 0.122 Uiso 1 1 calc R . .
C23 C -0.646(4) 0.367(3) -0.1982(18) 0.110(17) Uiso 1 1 d . . .
H23A H -0.6533 0.3482 -0.1628 0.132 Uiso 1 1 calc R . .
H23B H -0.5641 0.3681 -0.2022 0.132 Uiso 1 1 calc R . .
C24 C -0.667(4) 0.218(3) -0.2269(15) 0.083(13) Uiso 1 1 d . . .
H24A H -0.5959 0.2168 -0.2429 0.1 Uiso 1 1 calc R . .
H24B H -0.7236 0.1836 -0.25 0.1 Uiso 1 1 calc R . .
C25 C -0.643(3) 0.161(2) -0.1816(14) 0.066(11) Uiso 1 1 d . . .
H25B H -0.7089 0.161 -0.1622 0.079 Uiso 1 1 calc R . .
H25A H -0.6301 0.0982 -0.1923 0.079 Uiso 1 1 calc R . .
C26 C -0.544(4) 0.173(3) -0.0961(15) 0.085(14) Uiso 1 1 d . . .
H26A H -0.533 0.1082 -0.0889 0.102 Uiso 1 1 calc R . .
H26B H -0.6161 0.1924 -0.0841 0.102 Uiso 1 1 calc R . .
C27 C -0.439(4) 0.229(3) -0.0691(17) 0.098(15) Uiso 1 1 d . . .
H27A H -0.4262 0.2128 -0.0327 0.118 Uiso 1 1 calc R . .
H27B H -0.37 0.2129 -0.0844 0.118 Uiso 1 1 calc R . .
O1 O -0.521(2) 0.4736(13) -0.0830(9) 0.060(7) Uani 1 1 d . . .
O2 O -0.645(2) 0.5244(17) -0.1820(9) 0.084(9) Uani 1 1 d . . .
O3 O -0.703(2) 0.3033(16) -0.2326(11) 0.104(11) Uani 1 1 d . . .
O4 O -0.547(2) 0.1909(14) -0.1508(9) 0.063(7) Uani 1 1 d . . .
O5 O -0.452(3) 0.3098(16) -0.0724(10) 0.106(12) Uani 1 1 d . . .
O6 O -0.0406(14) 0.0999(13) 0.0137(6) 0.034(5) Uani 1 1 d . . .
H6C H -0.0031 0.0815 -0.0156 0.051 Uiso 1 1 d R . .
H6D H -0.1006 0.0567 0.0187 0.051 Uiso 1 1 d R . .
Cl1 Cl -0.2654(8) 0.4007(7) -0.2169(4) 0.076(3) Uani 1 1 d D . .
O11 O -0.287(3) 0.2980(16) -0.1992(13) 0.218(7) Uiso 1 1 d D . .
O21 O -0.146(2) 0.413(2) -0.2313(13) 0.218(7) Uiso 1 1 d D . .
O31 O -0.289(3) 0.462(2) -0.1684(11) 0.218(7) Uiso 1 1 d D . .
O41 O -0.362(3) 0.424(2) -0.2623(11) 0.218(7) Uiso 1 1 d D . .
Cl2 Cl -0.3806(9) 0.1326(8) 0.0794(5) 0.076(3) Uani 1 1 d . . .
O12 O -0.388(3) 0.061(2) 0.1168(13) 0.123(11) Uiso 1 1 d . . .
O22 O -0.316(3) 0.200(3) 0.1084(13) 0.138(13) Uiso 1 1 d . . .
O32 O -0.488(3) 0.1666(19) 0.0639(10) 0.089(9) Uiso 1 1 d . . .
O42 O -0.307(3) 0.107(3) 0.0442(14) 0.144(13) Uiso 1 1 d . . .
Cl3 Cl -0.0389(9) -0.3011(6) 0.1028(4) 0.069(3) Uani 1 1 d D . .
O13 O 0.009(3) -0.258(2) 0.0555(9) 0.172(16) Uiso 1 1 d D A .
O23 O -0.011(4) -0.239(2) 0.1505(10) 0.09(2) Uiso 0.61(6) 1 d PD A 1
O33 O 0.013(4) -0.398(2) 0.1136(16) 0.17(3) Uiso 0.61(6) 1 d PD A 1
O43 O -0.174(2) -0.310(4) 0.0903(15) 0.19(4) Uiso 0.61(6) 1 d PD A 1
O23B O -0.112(6) -0.229(3) 0.128(2) 0.11(4) Uiso 0.39(6) 1 d PD A 2
O33B O 0.068(3) -0.327(7) 0.144(2) 0.31(9) Uiso 0.39(6) 1 d PD A 2
O43B O -0.111(7) -0.387(4) 0.088(2) 0.34(10) Uiso 0.39(6) 1 d PD A 2
Cl4 Cl -0.4552(13) 0.7384(9) -0.1935(5) 0.132(5) Uani 1 1 d D . .
O14 O -0.511(3) 0.705(2) -0.1473(11) 0.218(7) Uiso 1 1 d D . .
O24 O -0.464(3) 0.664(2) -0.2389(11) 0.218(7) Uiso 1 1 d D . .
O34 O -0.329(2) 0.768(2) -0.1792(13) 0.218(7) Uiso 1 1 d D . .
O44 O -0.529(3) 0.824(2) -0.2202(14) 0.218(7) Uiso 1 1 d D . .

loop_
_atom_site_aniso_label
_atom_site_aniso_U_11
_atom_site_aniso_U_22
_atom_site_aniso_U_33
_atom_site_aniso_U_23
_atom_site_aniso_U_13
_atom_site_aniso_U_12
Co1 0.024(2) 0.023(2) 0.032(2) -0.001(2) -0.0035(18) -0.002(2)
O1 0.080(19) 0.023(13) 0.077(18) 0.022(12) 0.011(15) 0.016(13)
O2 0.12(2) 0.073(19) 0.041(17) -0.005(15) -0.038(16) 0.005(19)
O3 0.13(3) 0.031(16) 0.12(2) -0.002(15) -0.08(2) -0.017(17)
O4 0.066(17) 0.032(14) 0.083(19) 0.006(13) -0.020(15) -0.022(13)
O5 0.19(3) 0.017(15) 0.09(2) 0.006(14) -0.06(2) -0.022(18)
O6 0.031(12) 0.040(12) 0.035(12) -0.009(11) 0.022(10) 0.002(11)
Cl1 0.058(6) 0.096(8) 0.078(7) 0.010(7) 0.023(6) -0.015(7)
Cl2 0.045(6) 0.089(9) 0.093(9) 0.015(7) 0.005(6) 0.012(6)
Cl3 0.078(8) 0.055(7) 0.068(7) -0.001(5) -0.008(6) 0.000(6)
Cl4 0.170(14) 0.102(11) 0.123(12) -0.019(9) 0.018(10) -0.047(11)

loop_
_atom_type_symbol
_atom_type_description
_atom_type_scat_dispersion_real
_atom_type_scat_dispersion_imag
_atom_type_scat_source
C C 0.0033 0.0016 'International Tables Vol C Tables 4.2.6.8 and 6.1.1.4'
H H 0 0 'International Tables Vol C Tables 4.2.6.8 and 6.1.1.4'
Cl Cl 0.1484 0.1585 'International Tables Vol C Tables 4.2.6.8 and 6.1.1.4'
Co Co 0.3494 0.9721 'International Tables Vol C Tables 4.2.6.8 and 6.1.1.4'
N N 0.0061 0.0033 'International Tables Vol C Tables 4.2.6.8 and 6.1.1.4'
O O 0.0106 0.006 'International Tables Vol C Tables 4.2.6.8 and 6.1.1.4'

loop_
_geom_angle_atom_site_label_1
_geom_angle_atom_site_label_2
_geom_angle_atom_site_label_3
_geom_angle
_geom_angle_site_symmetry_1
_geom_angle_site_symmetry_3
_geom_angle_publ_flag
O6 Co1 N1 89.6(9) . . ?
O6 Co1 N5 173.2(9) . . ?
N1 Co1 N5 94.7(10) . . ?
O6 Co1 N3 89.9(8) . . ?
N1 Co1 N3 175.8(10) . . ?
N5 Co1 N3 85.4(9) . . ?
O6 Co1 N4 91.2(8) . . ?
N1 Co1 N4 97.1(9) . . ?
N5 Co1 N4 93.4(9) . . ?
N3 Co1 N4 87.0(9) . . ?
O6 Co1 N2 90.6(8) . . ?
N1 Co1 N2 87.9(9) . . ?
N5 Co1 N2 84.4(9) . . ?
N3 Co1 N2 88.0(9) . . ?
N4 Co1 N2 174.7(8) . . ?
C3 N1 C2 110(2) . . ?
C3 N1 Co1 119.0(18) . . ?
C2 N1 Co1 110.0(17) . . ?
C1 N2 C10 115(2) . . ?
C1 N2 Co1 106.3(15) . . ?
C10 N2 Co1 109.2(15) . . ?
C7 N3 C8 113(2) . . ?
C7 N3 Co1 109.7(18) . . ?
C8 N3 Co1 108.7(16) . . ?
C5 N4 C6 118(2) . . ?
C5 N4 Co1 118.2(16) . . ?
C6 N4 Co1 105.7(16) . . ?
C9 N5 Co1 102.3(15) . . ?
C13 N6 C4 114(2) . . ?
N2 C1 C2 110(2) . . ?
C1 C2 N1 106(2) . . ?
N1 C3 C4 114(2) . . ?
C5 C4 N6 110(2) . . ?
C5 C4 C11 112(2) . . ?
N6 C4 C11 116(2) . . ?
C5 C4 C3 109(2) . . ?
N6 C4 C3 105(2) . . ?
C11 C4 C3 104(2) . . ?
N4 C5 C4 119(2) . . ?
N4 C6 C7 111(2) . . ?
C6 C7 N3 106(2) . . ?
C9 C8 N3 108(2) . . ?
C8 C9 N5 103(2) . . ?
C8 C9 C10 114(2) . . ?
N5 C9 C10 104(2) . . ?
C8 C9 C12 106(2) . . ?
N5 C9 C12 117(2) . . ?
C10 C9 C12 112(2) . . ?
N2 C10 C9 108(2) . . ?
N6 C13 C14 109(2) . . ?
C15 C14 C19 120(3) . . ?
C15 C14 C13 117(2) . . ?
C19 C14 C13 122(3) . . ?
C14 C15 C16 123(3) . . ?
C17 C16 C15 114(3) . . ?
C16 C17 C18 124(3) . . ?
C16 C17 O1 122(3) . . ?
C18 C17 O1 114(3) . . ?
C19 C18 O5 125(3) . . ?
C19 C18 C17 121(3) . . ?
O5 C18 C17 113(3) . . ?
C18 C19 C14 117(3) . . ?
O1 C20 C21 109(3) . . ?
O2 C21 C20 113(3) . . ?
O2 C22 C23 120(4) . . ?
C22 C23 O3 111(4) . . ?
O3 C24 C25 132(4) . . ?
O4 C25 C24 111(3) . . ?
O4 C26 C27 105(3) . . ?
O5 C27 C26 114(4) . . ?
C20 O1 C17 118(3) . . ?
C22 O2 C21 126(3) . . ?
C24 O3 C23 116(3) . . ?
C25 O4 C26 116(3) . . ?
C27 O5 C18 122(4) . . ?
O21 Cl1 O41 112.7(14) . . ?
O21 Cl1 O31 112.9(14) . . ?
O41 Cl1 O31 107.3(13) . . ?
O21 Cl1 O11 111.8(14) . . ?
O41 Cl1 O11 107.2(13) . . ?
O31 Cl1 O11 104.3(12) . . ?
O32 Cl2 O42 122(2) . . ?
O32 Cl2 O22 108(2) . . ?
O42 Cl2 O22 102(2) . . ?
O32 Cl2 O12 109.8(19) . . ?
O42 Cl2 O12 110(2) . . ?
O22 Cl2 O12 103(2) . . ?
O43B Cl3 O23 138(2) . . ?
O43B Cl3 O33 59(3) . . ?
O23 Cl3 O33 110.8(13) . . ?
O43B Cl3 O13 111.7(15) . . ?
O23 Cl3 O13 109.8(13) . . ?
O33 Cl3 O13 110.3(13) . . ?
O43B Cl3 O23B 110.8(15) . . ?
O23 Cl3 O23B 48(3) . . ?
O33 Cl3 O23B 139.7(19) . . ?
O13 Cl3 O23B 109.4(14) . . ?
O43B Cl3 O43 52(3) . . ?
O23 Cl3 O43 108.4(13) . . ?
O33 Cl3 O43 108.8(14) . . ?
O13 Cl3 O43 108.6(13) . . ?
O23B Cl3 O43 63(3) . . ?
O43B Cl3 O33B 109.3(15) . . ?
O23 Cl3 O33B 62(3) . . ?
O33 Cl3 O33B 53(3) . . ?
O13 Cl3 O33B 107.7(14) . . ?
O23B Cl3 O33B 107.8(15) . . ?
O43 Cl3 O33B 143(2) . . ?
O14 Cl4 O34 113.0(14) . . ?
O14 Cl4 O24 112.1(14) . . ?
O34 Cl4 O24 110.0(14) . . ?
O14 Cl4 O44 109.1(13) . . ?
O34 Cl4 O44 109.0(14) . . ?
O24 Cl4 O44 103.0(12) . . ?

loop_
_geom_bond_atom_site_label_1
_geom_bond_atom_site_label_2
_geom_bond_distance
_geom_bond_site_symmetry_2
_geom_bond_publ_flag
Co1 O6 1.872(18) . ?
Co1 N1 1.87(2) . ?
Co1 N5 1.900(19) . ?
Co1 N3 1.91(2) . ?
Co1 N4 1.969(19) . ?
Co1 N2 1.982(19) . ?
N1 C3 1.50(3) . ?
N1 C2 1.51(3) . ?
N2 C1 1.47(3) . ?
N2 C10 1.50(3) . ?
N3 C7 1.48(3) . ?
N3 C8 1.53(3) . ?
N4 C5 1.43(3) . ?
N4 C6 1.45(3) . ?
N5 C9 1.51(3) . ?
N6 C13 1.44(3) . ?
N6 C4 1.49(3) . ?
C1 C2 1.48(3) . ?
C3 C4 1.58(3) . ?
C4 C5 1.49(3) . ?
C4 C11 1.55(4) . ?
C6 C7 1.47(4) . ?
C8 C9 1.49(4) . ?
C9 C10 1.54(4) . ?
C9 C12 1.56(4) . ?
C13 C14 1.50(3) . ?
C14 C15 1.37(3) . ?
C14 C19 1.38(3) . ?
C15 C16 1.42(4) . ?
C16 C17 1.32(4) . ?
C17 C18 1.41(4) . ?
C17 O1 1.42(4) . ?
C18 C19 1.35(4) . ?
C18 O5 1.37(4) . ?
C20 O1 1.35(4) . ?
C20 C21 1.53(4) . ?
C21 O2 1.35(3) . ?
C22 O2 1.32(4) . ?
C22 C23 1.39(5) . ?
C23 O3 1.39(4) . ?
C24 O3 1.31(4) . ?
C24 C25 1.45(4) . ?
C25 O4 1.35(4) . ?
C26 O4 1.44(4) . ?
C26 C27 1.56(5) . ?
C27 O5 1.18(4) . ?
Cl1 O21 1.49(2) . ?
Cl1 O41 1.55(2) . ?
Cl1 O31 1.59(2) . ?
Cl1 O11 1.60(2) . ?
Cl2 O32 1.35(3) . ?
Cl2 O42 1.38(4) . ?
Cl2 O22 1.40(4) . ?
Cl2 O12 1.44(3) . ?
Cl3 O43B 1.53(2) . ?
Cl3 O23 1.53(2) . ?
Cl3 O33 1.54(2) . ?
Cl3 O13 1.547(17) . ?
Cl3 O23B 1.55(2) . ?
Cl3 O43 1.57(2) . ?
Cl3 O33B 1.57(2) . ?
Cl4 O14 1.51(2) . ?
Cl4 O34 1.52(2) . ?
Cl4 O24 1.59(2) . ?
Cl4 O44 1.62(2) . ?
